data_2201379
loop_
_publ_author_name
'Tandon, Vishnu K.'
'Sharon, Ashoke'
'Bandichhor, Rakeshawar'
'Maulik, Prakas R.'

_publ_section_title
;
 1,4-Dichloro-1,4-diphenyl-2,3-diazabuta-1,3-diene
;
_journal_issue 8
_journal_name_full 'Acta Crystallographica Section E'
_journal_page_first o869
_journal_page_last o870
_journal_paper_doi 10.1107/S1600536802012370
_journal_volume 58
_journal_year 2002
_chemical_formula_iupac 'C14 H10 Cl2 N2'
_chemical_formula_moiety 'C14 H10 Cl2 N2'
_chemical_formula_sum 'C14 H10 Cl2 N2'
_chemical_formula_weight 277.14
_chemical_name_systematic
;
1,4-Dicholoro-1,4-diphenyl-2,3-diazabuta-1,3-diene
;
_space_group_IT_number 14
_symmetry_cell_setting monoclinic
_symmetry_space_group_name_Hall '-P 2yn'
_symmetry_space_group_name_H-M 'P 1 21/n 1'
_atom_sites_solution_hydrogens geom
_atom_sites_solution_primary direct
_atom_sites_solution_secondary difmap
_cell_angle_alpha 90.00
_cell_angle_beta 99.250(10)
_cell_angle_gamma 90.00
_cell_formula_units_Z 4
_cell_length_a 11.5010(10)
_cell_length_b 7.5319(7)
_cell_length_c 14.958(2)
_cell_measurement_reflns_used 39
_cell_measurement_temperature 293(2)
_cell_measurement_theta_max 12.45
_cell_measurement_theta_min 4.45
_cell_volume 1278.9(2)
_computing_cell_refinement XSCANS
_computing_data_collection 'XSCANS (Siemens, 1996)'
_computing_data_reduction XSCANS
_computing_molecular_graphics SHELXTL-NT
_computing_publication_material SHELXTL-NT
_computing_structure_refinement SHELXTL-NT
_computing_structure_solution 'SHELXTL-NT (Bruker, 1997)'
_diffrn_ambient_temperature 293(2)
_diffrn_measured_fraction_theta_full 1.000
_diffrn_measured_fraction_theta_max 1.000
_diffrn_measurement_device_type 'Bruker P4'
_diffrn_measurement_method \q-2\q
_diffrn_radiation_monochromator graphite
_diffrn_radiation_source 'fine-focus sealed tube'
_diffrn_radiation_type MoK\a
_diffrn_radiation_wavelength 0.71073
_diffrn_reflns_av_R_equivalents 0.0157
_diffrn_reflns_av_sigmaI/netI 0.0200
_diffrn_reflns_limit_h_max 1
_diffrn_reflns_limit_h_min -13
_diffrn_reflns_limit_k_max 1
_diffrn_reflns_limit_k_min -8
_diffrn_reflns_limit_l_max 17
_diffrn_reflns_limit_l_min -17
_diffrn_reflns_number 3023
_diffrn_reflns_theta_full 25.00
_diffrn_reflns_theta_max 25.00
_diffrn_reflns_theta_min 2.08
_diffrn_standards_decay_% 0
_diffrn_standards_interval_count 97
_diffrn_standards_number 3
_exptl_absorpt_coefficient_mu 0.489
_exptl_absorpt_correction_type none
_exptl_crystal_colour yellow
_exptl_crystal_density_diffrn 1.439
_exptl_crystal_density_method 'not measured'
_exptl_crystal_description block
_exptl_crystal_F_000 568
_exptl_crystal_size_max 0.40
_exptl_crystal_size_mid 0.38
_exptl_crystal_size_min 0.15
_refine_diff_density_max 0.155
_refine_diff_density_min -0.240
_refine_ls_extinction_method none
_refine_ls_goodness_of_fit_ref 1.063
_refine_ls_hydrogen_treatment constr
_refine_ls_matrix_type full
_refine_ls_number_parameters 163
_refine_ls_number_reflns 2245
_refine_ls_number_restraints 0
_refine_ls_restrained_S_all 1.063
_refine_ls_R_factor_all 0.0365
_refine_ls_R_factor_gt 0.0313
_refine_ls_shift/su_max 0.001
_refine_ls_shift/su_mean <0.001
_refine_ls_structure_factor_coef Fsqd
_refine_ls_weighting_details 'calc w = 1/[\s^2^(Fo^2^)+(0.0415P)^2^+0.2899P] where P = (Fo^2^+2Fc^2^)/3'
_refine_ls_weighting_scheme calc
_refine_ls_wR_factor_gt 0.0860
_refine_ls_wR_factor_ref 0.0897
_reflns_number_gt 1989
_reflns_number_total 2245
_reflns_threshold_expression I>2\s(I)
_cod_data_source_file ci6140.cif
_cod_data_source_block I
_cod_original_sg_symbol_H-M 'P 21/n'
_cod_database_code 2201379

loop_
_symmetry_equiv_pos_as_xyz
'x, y, z'
'-x+1/2, y+1/2, -z+1/2'
'-x, -y, -z'
'x-1/2, -y-1/2, z-1/2'

loop_
_atom_site_label
_atom_site_fract_x
_atom_site_fract_y
_atom_site_fract_z
_atom_site_U_iso_or_equiv
_atom_site_adp_type
_atom_site_calc_flag
_atom_site_refinement_flags
_atom_site_occupancy
_atom_site_disorder_assembly
_atom_site_disorder_group
_atom_site_type_symbol
Cl1 -0.08430(4) 0.21123(8) 0.99263(3) 0.06572(18) Uani d . 1 . . Cl
Cl2 0.28150(4) 0.10300(7) 0.89364(3) 0.06282(17) Uani d . 1 . . Cl
C1 0.12213(14) 0.2160(2) 0.74747(10) 0.0401(3) Uani d . 1 . . C
C2 0.01576(15) 0.2918(2) 0.70963(11) 0.0499(4) Uani d . 1 . . C
H2 -0.0310 0.3475 0.7466 0.060 Uiso calc R 1 . . H
C3 -0.02099(17) 0.2847(3) 0.61708(12) 0.0580(5) Uani d . 1 . . C
H3 -0.0923 0.3359 0.5918 0.070 Uiso calc R 1 . . H
C4 0.04788(18) 0.2018(3) 0.56216(11) 0.0564(5) Uani d . 1 . . C
H4 0.0226 0.1966 0.5000 0.068 Uiso calc R 1 . . H
C5 0.15346(18) 0.1271(3) 0.59897(12) 0.0558(5) Uani d . 1 . . C
H5 0.1997 0.0717 0.5616 0.067 Uiso calc R 1 . . H
C6 0.19151(15) 0.1338(2) 0.69152(11) 0.0477(4) Uani d . 1 . . C
H6 0.2633 0.0834 0.7163 0.057 Uiso calc R 1 . . H
C7 0.15706(14) 0.2229(2) 0.84699(10) 0.0410(4) Uani d . 1 . . C
N8 0.09567(13) 0.3065(2) 0.89567(9) 0.0517(4) Uani d . 1 . . N
N9 0.13417(13) 0.3097(2) 0.98809(9) 0.0493(3) Uani d . 1 . . N
C10 0.05800(14) 0.2762(2) 1.03816(10) 0.0408(4) Uani d . 1 . . C
C11 0.08747(13) 0.28433(19) 1.13765(10) 0.0381(3) Uani d . 1 . . C
C12 0.19232(14) 0.3631(2) 1.17667(11) 0.0471(4) Uani d . 1 . . C
H12 0.2417 0.4130 1.1400 0.057 Uiso calc R 1 . . H
C13 0.22384(15) 0.3678(3) 1.26970(11) 0.0535(4) Uani d . 1 . . C
H13 0.2942 0.4212 1.2955 0.064 Uiso calc R 1 . . H
C14 0.15125(16) 0.2936(3) 1.32443(12) 0.0535(4) Uani d . 1 . . C
H14 0.1730 0.2961 1.3871 0.064 Uiso calc R 1 . . H
C15 0.04697(17) 0.2162(3) 1.28649(12) 0.0553(5) Uani d . 1 . . C
H15 -0.0019 0.1663 1.3236 0.066 Uiso calc R 1 . . H
C16 0.01404(15) 0.2119(2) 1.19331(11) 0.0483(4) Uani d . 1 . . C
H16 -0.0572 0.1605 1.1680 0.058 Uiso calc R 1 . . H

loop_
_atom_site_aniso_label
_atom_site_aniso_U_11
_atom_site_aniso_U_22
_atom_site_aniso_U_33
_atom_site_aniso_U_12
_atom_site_aniso_U_13
_atom_site_aniso_U_23
Cl1 0.0452(3) 0.0959(4) 0.0527(3) -0.0068(2) -0.0022(2) -0.0075(2)
Cl2 0.0560(3) 0.0770(3) 0.0522(3) 0.0179(2) -0.0012(2) -0.0019(2)
C1 0.0429(8) 0.0396(8) 0.0388(8) -0.0055(6) 0.0094(6) -0.0001(6)
C2 0.0462(9) 0.0624(11) 0.0420(8) 0.0061(8) 0.0099(7) -0.0013(8)
C3 0.0522(10) 0.0745(13) 0.0456(9) 0.0056(9) 0.0024(8) 0.0023(9)
C4 0.0684(12) 0.0644(11) 0.0365(8) -0.0099(10) 0.0084(8) -0.0029(8)
C5 0.0668(12) 0.0575(11) 0.0479(9) -0.0041(9) 0.0236(8) -0.0073(8)
C6 0.0479(9) 0.0486(9) 0.0489(9) 0.0016(7) 0.0144(7) -0.0019(7)
C7 0.0402(8) 0.0413(8) 0.0420(8) -0.0036(7) 0.0078(7) 0.0022(7)
N8 0.0539(8) 0.0648(9) 0.0367(7) 0.0064(7) 0.0081(6) -0.0010(6)
N9 0.0502(8) 0.0612(9) 0.0366(7) 0.0000(7) 0.0071(6) -0.0029(6)
C10 0.0403(8) 0.0396(8) 0.0421(8) 0.0037(6) 0.0057(7) -0.0035(6)
C11 0.0381(8) 0.0374(8) 0.0391(8) 0.0040(6) 0.0069(6) -0.0011(6)
C12 0.0430(8) 0.0547(10) 0.0447(8) -0.0060(7) 0.0103(7) 0.0001(7)
C13 0.0465(9) 0.0656(11) 0.0459(9) -0.0063(8) 0.0001(7) -0.0058(8)
C14 0.0554(10) 0.0670(12) 0.0375(8) 0.0040(9) 0.0059(7) -0.0012(8)
C15 0.0541(10) 0.0696(12) 0.0453(9) -0.0029(9) 0.0173(8) 0.0049(8)
C16 0.0424(9) 0.0553(10) 0.0482(9) -0.0071(7) 0.0096(7) -0.0014(8)

loop_
_atom_type_symbol
_atom_type_description
_atom_type_scat_dispersion_real
_atom_type_scat_dispersion_imag
_atom_type_scat_source
C C 0.0033 0.0016 'International Tables Vol C Tables 4.2.6.8 and 6.1.1.4'
H H 0.0000 0.0000 'International Tables Vol C Tables 4.2.6.8 and 6.1.1.4'
Cl Cl 0.1484 0.1585 'International Tables Vol C Tables 4.2.6.8 and 6.1.1.4'
N N 0.0061 0.0033 'International Tables Vol C Tables 4.2.6.8 and 6.1.1.4'

loop_
_geom_angle_atom_site_label_1
_geom_angle_atom_site_label_2
_geom_angle_atom_site_label_3
_geom_angle
C2 C1 C6 119.45(15)
C2 C1 C7 118.41(14)
C6 C1 C7 122.13(15)
C3 C2 C1 120.07(16)
C3 C2 H2 120.0
C1 C2 H2 120.0
C4 C3 C2 120.12(17)
C4 C3 H3 119.9
C2 C3 H3 119.9
C5 C4 C3 120.22(16)
C5 C4 H4 119.9
C3 C4 H4 119.9
C4 C5 C6 120.26(16)
C4 C5 H5 119.9
C6 C5 H5 119.9
C5 C6 C1 119.88(16)
C5 C6 H6 120.1
C1 C6 H6 120.1
N8 C7 C1 120.79(15)
N8 C7 Cl2 121.88(13)
C1 C7 Cl2 117.26(12)
C7 N8 N9 117.83(14)
C10 N9 N8 116.58(14)
N9 C10 C11 121.36(14)
N9 C10 Cl1 121.44(13)
C11 C10 Cl1 117.16(11)
C12 C11 C16 119.17(14)
C12 C11 C10 119.11(14)
C16 C11 C10 121.71(14)
C13 C12 C11 120.34(15)
C13 C12 H12 119.8
C11 C12 H12 119.8
C14 C13 C12 120.14(16)
C14 C13 H13 119.9
C12 C13 H13 119.9
C15 C14 C13 119.96(16)
C15 C14 H14 120.0
C13 C14 H14 120.0
C14 C15 C16 120.39(16)
C14 C15 H15 119.8
C16 C15 H15 119.8
C15 C16 C11 119.98(16)
C15 C16 H16 120.0
C11 C16 H16 120.0

loop_
_geom_bond_atom_site_label_1
_geom_bond_atom_site_label_2
_geom_bond_site_symmetry_2
_geom_bond_distance
_geom_bond_publ_flag
Cl1 C10 . 1.7387(16) ?
Cl2 C7 . 1.7408(16) ?
C1 C2 . 1.386(2) ?
C1 C6 . 1.391(2) ?
C1 C7 . 1.479(2) ?
C2 C3 . 1.382(2) ?
C2 H2 . 0.93 ?
C3 C4 . 1.379(3) ?
C3 H3 . 0.93 ?
C4 C5 . 1.371(3) ?
C4 H4 . 0.93 ?
C5 C6 . 1.384(2) ?
C5 H5 . 0.93 ?
C6 H6 . 0.93 ?
C7 N8 . 1.261(2) ?
N8 N9 . 1.3822(19) ?
N9 C10 . 1.266(2) ?
C10 C11 . 1.473(2) ?
C11 C12 . 1.386(2) ?
C11 C16 . 1.389(2) ?
C12 C13 . 1.381(2) ?
C12 H12 . 0.93 ?
C13 C14 . 1.378(3) ?
C13 H13 . 0.93 ?
C14 C15 . 1.372(3) ?
C14 H14 . 0.93 ?
C15 C16 . 1.385(2) ?
C15 H15 . 0.93 ?
C16 H16 . 0.93 ?

loop_
_cod_related_entry_id
_cod_related_entry_database
_cod_related_entry_code
1 ChemSpider 10504194
